data_8104217
loop_
_publ_author_name
'Jones, D.W.'

_publ_section_title
;
 A crystallographic study of ammonium and rubidium imidodisulphates
;
_journal_name_full
;
Zeitschrift fuer Kristallographie, Kristallgeometrie, Kristallphysik, 
Kristallchemie (-144,1977)
;
_journal_page_first 131
_journal_page_last 143
_journal_volume 122
_journal_year 1965
_chemical_formula_sum 'H9 N3 O6 S2'
_chemical_name_systematic '(N H4)2 N H (S O3)2'
_space_group_IT_number 15
_symmetry_space_group_name_Hall '-C 2yc'
_symmetry_space_group_name_H-M 'C 1 2/c 1'
_cell_angle_alpha 90
_cell_angle_beta 92.83
_cell_angle_gamma 90
_cell_formula_units_Z 4
_cell_length_a 12.72
_cell_length_b 7.74
_cell_length_c 7.49
_cell_volume 736.512
_citation_journal_id_ASTM ZEKGAX
_cod_data_source_file Jones_ZEKGAX_1965_1533.cif
_cod_data_source_block H9N3O6S2
_cod_original_cell_volume 736.5121
_cod_database_code 8104217

loop_
_symmetry_equiv_pos_as_xyz
x,y,z
-x,y,-z+1/2
-x,-y,-z
x,-y,z-1/2
x+1/2,y+1/2,z
-x+1/2,y+1/2,-z+1/2
-x+1/2,-y+1/2,-z
x+1/2,-y+1/2,z-1/2

loop_
_atom_site_label
_atom_site_type_symbol
_atom_site_fract_x
_atom_site_fract_y
_atom_site_fract_z
_atom_site_occupancy
_atom_site_U_iso_or_equiv
_atom_site_attached_hydrogens
O3 O-2 0.34 0.29 0.73 1 0.0 0
O1 O-2 0.43 0.26 0.45 1 0.0 0
N1 N-3 0.35 0.64 0.65 1 0.0 4
S1 S+6 0.398 0.17 0.629 1 0.0 0
O2 O-2 0.33 0.03 0.58 1 0.0 0
N2 N-3 0.5 0.07 0.75 1 0.0 1
